data_4068940
loop_
_publ_author_name
'Chandrasekhar, Vadapalli'
'Thirumoorthi, Ramalingam'

_publ_contact_author 'Vadapalli Chandrasekhar'
_publ_section_title
;
 Reactions of 3,5-Pyrazoledicarboxylic Acid with Organotin Chlorides and
 Oxides. Coordination Polymers Containing Organotin Macrocycles
;
_journal_issue 7
_journal_name_full Organometallics
_journal_page_first 2096
_journal_paper_doi 10.1021/om8011739
_journal_volume 28
_journal_year 2009
_chemical_formula_moiety 'C36 H30 N4 O10 Sn2, 2(C2 H8 N)'
_chemical_formula_sum 'C40 H46 N6 O10 Sn2'
_chemical_formula_weight 1008.21
_chemical_name_systematic
;
 ?
;
_space_group_IT_number 14
_symmetry_cell_setting monoclinic
_symmetry_space_group_name_Hall '-P 2ybc'
_symmetry_space_group_name_H-M 'P 1 21/c 1'
_atom_sites_solution_hydrogens geom
_atom_sites_solution_primary direct
_atom_sites_solution_secondary difmap
_audit_creation_method SHELXL-97
_cell_angle_alpha 90.00
_cell_angle_beta 96.569(2)
_cell_angle_gamma 90.00
_cell_formula_units_Z 2
_cell_length_a 9.1103(10)
_cell_length_b 12.3499(13)
_cell_length_c 18.287(2)
_cell_measurement_reflns_used 1698
_cell_measurement_temperature 153(2)
_cell_measurement_theta_max 22.52
_cell_measurement_theta_min 2.78
_cell_volume 2044.0(4)
_computing_cell_refinement 'Bruker SMART'
_computing_data_collection 'Bruker SMART'
_computing_data_reduction 'Bruker SAINT'
_computing_structure_refinement 'SHELXL-97 (Sheldrick, 1997)'
_computing_structure_solution 'SHELXS-97 (Sheldrick, 1990)'
_diffrn_ambient_temperature 153(2)
_diffrn_measured_fraction_theta_full 0.998
_diffrn_measured_fraction_theta_max 0.998
_diffrn_measurement_device_type 'CCD area detector'
_diffrn_measurement_method 'phi and omega scans'
_diffrn_radiation_monochromator graphite
_diffrn_radiation_source 'fine-focus sealed tube'
_diffrn_radiation_type MoK\a
_diffrn_radiation_wavelength 0.71073
_diffrn_reflns_av_R_equivalents 0.0610
_diffrn_reflns_av_sigmaI/netI 0.0787
_diffrn_reflns_limit_h_max 11
_diffrn_reflns_limit_h_min -10
_diffrn_reflns_limit_k_max 13
_diffrn_reflns_limit_k_min -15
_diffrn_reflns_limit_l_max 22
_diffrn_reflns_limit_l_min -23
_diffrn_reflns_number 12329
_diffrn_reflns_theta_full 27.00
_diffrn_reflns_theta_max 27.00
_diffrn_reflns_theta_min 1.99
_exptl_absorpt_coefficient_mu 1.287
_exptl_absorpt_correction_T_max 0.7829
_exptl_absorpt_correction_T_min 0.7829
_exptl_absorpt_correction_type empirical
_exptl_absorpt_process_details SADABS
_exptl_crystal_colour colorless
_exptl_crystal_density_diffrn 1.638
_exptl_crystal_density_method 'not measured'
_exptl_crystal_description block
_exptl_crystal_F_000 1016
_exptl_crystal_size_max 0.20
_exptl_crystal_size_mid 0.20
_exptl_crystal_size_min 0.20
_refine_diff_density_max 0.858
_refine_diff_density_min -0.613
_refine_diff_density_rms 0.154
_refine_ls_extinction_method none
_refine_ls_goodness_of_fit_ref 1.013
_refine_ls_hydrogen_treatment riding
_refine_ls_matrix_type full
_refine_ls_number_parameters 269
_refine_ls_number_reflns 4465
_refine_ls_number_restraints 0
_refine_ls_restrained_S_all 1.013
_refine_ls_R_factor_all 0.0628
_refine_ls_R_factor_gt 0.0422
_refine_ls_shift/su_max 0.001
_refine_ls_shift/su_mean 0.000
_refine_ls_structure_factor_coef Fsqd
_refine_ls_weighting_details 'calc w=1/[\s^2^(Fo^2^)+(0.0347P)^2^+0.0000P] where P=(Fo^2^+2Fc^2^)/3'
_refine_ls_weighting_scheme calc
_refine_ls_wR_factor_gt 0.0811
_refine_ls_wR_factor_ref 0.0920
_reflns_number_gt 3414
_reflns_number_total 4465
_reflns_threshold_expression >2sigma(I)
_cod_data_source_file om8011739_si_002.cif
_cod_data_source_block Compound6
_cod_depositor_comments
;
The following automatic conversions were performed:

'_symmetry_cell_setting' value 'Monoclinic' changed to 'monoclinic'
according to /home/saulius/struct/CIF-dictionaries/cif_core.dic
dictionary named 'cif_core.dic' version 2.4.2 from 2011-04-26.

Automatic conversion script
Id: cif_fix_values 1715 2011-07-08 13:25:40Z adriana 
;
_cod_original_sg_symbol_H-M 'P2(1)/c  '
_cod_database_code 4068940

loop_
_symmetry_equiv_pos_as_xyz
'x, y, z'
'-x, y+1/2, -z+1/2'
'-x, -y, -z'
'x, -y-1/2, z-1/2'

loop_
_atom_site_label
_atom_site_type_symbol
_atom_site_fract_x
_atom_site_fract_y
_atom_site_fract_z
_atom_site_U_iso_or_equiv
_atom_site_adp_type
_atom_site_occupancy
_atom_site_symmetry_multiplicity
_atom_site_calc_flag
_atom_site_refinement_flags
Sn1 Sn 0.49090(3) 0.11843(2) 0.106817(15) 0.01033(10) Uani 1 1 d .
O1 O 0.4830(3) 0.2312(2) 0.21523(16) 0.0142(7) Uani 1 1 d .
O2 O 0.6200(3) 0.0443(2) 0.21077(14) 0.0115(6) Uani 1 1 d .
O3 O 0.7143(3) -0.1056(2) 0.26578(15) 0.0137(6) Uani 1 1 d .
O4 O 0.2589(3) 0.3838(2) -0.00798(15) 0.0151(6) Uani 1 1 d .
O5 O 0.3578(3) 0.2716(2) 0.07993(14) 0.0129(6) Uani 1 1 d .
N1 N 0.5867(4) -0.0523(3) 0.07746(18) 0.0110(8) Uani 1 1 d .
N2 N 0.4058(4) 0.1174(2) -0.01795(18) 0.0095(7) Uani 1 1 d .
N3 N 0.7212(4) 0.0235(3) 0.38766(19) 0.0164(8) Uani 1 1 d .
H3A H 0.7379 -0.0151 0.4308 0.020 Uiso 1 1 calc R
H3B H 0.7154 -0.0252 0.3494 0.020 Uiso 1 1 calc R
C1 C 0.6105(5) 0.2907(4) 0.2469(2) 0.0192(10) Uani 1 1 d .
H1A H 0.6998 0.2475 0.2435 0.029 Uiso 1 1 calc R
H1B H 0.6011 0.3062 0.2987 0.029 Uiso 1 1 calc R
H1C H 0.6175 0.3589 0.2201 0.029 Uiso 1 1 calc R
C2 C 0.6631(4) -0.0525(3) 0.2103(2) 0.0106(9) Uani 1 1 d .
C3 C 0.6512(4) -0.1072(3) 0.1370(2) 0.0100(9) Uani 1 1 d .
C4 C 0.6986(5) -0.2083(3) 0.1171(2) 0.0134(9) Uani 1 1 d .
H4 H 0.7452 -0.2630 0.1481 0.016 Uiso 1 1 calc R
C5 C 0.3373(4) 0.2111(3) -0.0419(2) 0.0099(9) Uani 1 1 d .
C6 C 0.3147(5) 0.2948(3) 0.0126(2) 0.0121(9) Uani 1 1 d .
C7 C 0.3019(5) 0.0380(3) 0.1378(2) 0.0121(9) Uani 1 1 d .
C8 C 0.2219(5) -0.0322(3) 0.0882(2) 0.0169(10) Uani 1 1 d .
H8 H 0.2511 -0.0414 0.0403 0.020 Uiso 1 1 calc R
C9 C 0.0998(5) -0.0890(3) 0.1079(3) 0.0217(11) Uani 1 1 d .
H9 H 0.0460 -0.1361 0.0735 0.026 Uiso 1 1 calc R
C10 C 0.0578(5) -0.0764(4) 0.1775(2) 0.0198(10) Uani 1 1 d .
H10 H -0.0244 -0.1156 0.1913 0.024 Uiso 1 1 calc R
C11 C 0.1351(5) -0.0069(4) 0.2272(3) 0.0217(11) Uani 1 1 d .
H11 H 0.1050 0.0020 0.2749 0.026 Uiso 1 1 calc R
C12 C 0.2561(5) 0.0496(3) 0.2079(2) 0.0164(10) Uani 1 1 d .
H12 H 0.3086 0.0969 0.2426 0.020 Uiso 1 1 calc R
C13 C 0.6891(4) 0.2015(3) 0.0905(2) 0.0100(9) Uani 1 1 d .
C14 C 0.8236(5) 0.1479(3) 0.0982(2) 0.0167(10) Uani 1 1 d .
H14 H 0.8253 0.0720 0.1068 0.020 Uiso 1 1 calc R
C15 C 0.9549(5) 0.2015(4) 0.0938(2) 0.0191(10) Uani 1 1 d .
H15 H 1.0453 0.1624 0.0987 0.023 Uiso 1 1 calc R
C16 C 0.9552(5) 0.3132(4) 0.0821(2) 0.0216(11) Uani 1 1 d .
H16 H 1.0455 0.3508 0.0797 0.026 Uiso 1 1 calc R
C17 C 0.8221(5) 0.3686(3) 0.0739(2) 0.0183(10) Uani 1 1 d .
H17 H 0.8211 0.4445 0.0656 0.022 Uiso 1 1 calc R
C18 C 0.6903(5) 0.3138(3) 0.0779(2) 0.0150(9) Uani 1 1 d .
H18 H 0.5998 0.3526 0.0720 0.018 Uiso 1 1 calc R
C19 C 0.5775(5) 0.0805(4) 0.3861(2) 0.0203(10) Uani 1 1 d .
H19A H 0.5860 0.1384 0.4229 0.031 Uiso 1 1 calc R
H19B H 0.5013 0.0290 0.3972 0.031 Uiso 1 1 calc R
H19C H 0.5505 0.1116 0.3371 0.031 Uiso 1 1 calc R
C20 C 0.8474(5) 0.0961(3) 0.3820(2) 0.0220(11) Uani 1 1 d .
H20A H 0.8379 0.1295 0.3331 0.033 Uiso 1 1 calc R
H20B H 0.9394 0.0544 0.3895 0.033 Uiso 1 1 calc R
H20C H 0.8489 0.1527 0.4196 0.033 Uiso 1 1 calc R
H1 H 0.411(5) 0.271(4) 0.216(2) 0.023(14) Uiso 1 1 d .

loop_
_atom_site_aniso_label
_atom_site_aniso_U_11
_atom_site_aniso_U_22
_atom_site_aniso_U_33
_atom_site_aniso_U_23
_atom_site_aniso_U_13
_atom_site_aniso_U_12
Sn1 0.01114(16) 0.00942(16) 0.01038(15) 0.00051(12) 0.00093(11) 0.00068(13)
O1 0.0129(17) 0.0116(16) 0.0170(16) -0.0025(12) -0.0030(13) 0.0035(14)
O2 0.0144(17) 0.0091(15) 0.0108(14) -0.0014(11) 0.0009(12) 0.0037(12)
O3 0.0182(17) 0.0109(15) 0.0117(15) 0.0001(12) 0.0004(12) -0.0003(13)
O4 0.0221(17) 0.0069(15) 0.0160(15) 0.0011(12) -0.0001(13) 0.0071(13)
O5 0.0168(17) 0.0099(15) 0.0110(15) -0.0019(11) -0.0027(12) 0.0023(12)
N1 0.012(2) 0.0081(18) 0.0126(18) 0.0006(14) 0.0022(15) -0.0030(14)
N2 0.0092(18) 0.0043(16) 0.0150(18) -0.0017(14) 0.0014(14) -0.0018(14)
N3 0.019(2) 0.0146(19) 0.0155(19) 0.0012(15) -0.0010(16) 0.0012(16)
C1 0.015(3) 0.024(3) 0.018(2) -0.0032(19) 0.000(2) 0.000(2)
C2 0.006(2) 0.012(2) 0.013(2) 0.0001(16) 0.0012(17) -0.0045(17)
C3 0.007(2) 0.013(2) 0.010(2) 0.0048(16) 0.0008(16) -0.0001(17)
C4 0.011(2) 0.015(2) 0.015(2) -0.0017(17) 0.0012(18) -0.0014(18)
C5 0.012(2) 0.006(2) 0.012(2) -0.0018(16) 0.0032(17) -0.0019(17)
C6 0.010(2) 0.013(2) 0.014(2) -0.0052(17) 0.0034(18) -0.0048(18)
C7 0.013(2) 0.007(2) 0.017(2) 0.0044(16) 0.0039(18) 0.0024(17)
C8 0.019(3) 0.015(2) 0.017(2) 0.0022(18) 0.0036(19) 0.0017(19)
C9 0.017(3) 0.016(2) 0.030(3) -0.0015(19) -0.003(2) -0.004(2)
C10 0.007(2) 0.022(3) 0.029(3) 0.010(2) 0.000(2) 0.0027(19)
C11 0.014(3) 0.026(3) 0.026(3) 0.006(2) 0.006(2) 0.005(2)
C12 0.015(3) 0.019(2) 0.015(2) 0.0032(18) 0.0033(19) 0.0021(19)
C13 0.012(2) 0.011(2) 0.0071(19) -0.0038(16) 0.0020(17) 0.0059(17)
C14 0.020(3) 0.009(2) 0.021(2) -0.0005(18) -0.0003(19) -0.0041(19)
C15 0.015(3) 0.017(2) 0.026(3) 0.0028(19) 0.007(2) 0.0018(19)
C16 0.013(3) 0.023(3) 0.029(3) 0.005(2) 0.002(2) -0.006(2)
C17 0.023(3) 0.013(2) 0.019(2) 0.0041(18) 0.002(2) 0.000(2)
C18 0.010(2) 0.019(2) 0.016(2) 0.0025(18) -0.0001(18) -0.0004(19)
C19 0.020(3) 0.023(3) 0.019(2) 0.0002(19) 0.001(2) 0.004(2)
C20 0.027(3) 0.021(3) 0.018(2) 0.0002(19) 0.003(2) 0.000(2)

loop_
_atom_type_symbol
_atom_type_description
_atom_type_scat_dispersion_real
_atom_type_scat_dispersion_imag
_atom_type_scat_source
C C 0.0033 0.0016 'International Tables Vol C Tables 4.2.6.8 and 6.1.1.4'
H H 0.0000 0.0000 'International Tables Vol C Tables 4.2.6.8 and 6.1.1.4'
N N 0.0061 0.0033 'International Tables Vol C Tables 4.2.6.8 and 6.1.1.4'
O O 0.0106 0.0060 'International Tables Vol C Tables 4.2.6.8 and 6.1.1.4'
Sn Sn -0.6537 1.4246 'International Tables Vol C Tables 4.2.6.8 and 6.1.1.4'

loop_
_geom_angle_atom_site_label_1
_geom_angle_atom_site_label_2
_geom_angle_atom_site_label_3
_geom_angle
_geom_angle_site_symmetry_1
_geom_angle_site_symmetry_3
C7 Sn1 C13 172.59(15) . .
C7 Sn1 O5 91.07(13) . .
C13 Sn1 O5 90.50(13) . .
C7 Sn1 O2 86.95(13) . .
C13 Sn1 O2 86.88(12) . .
O5 Sn1 O2 135.93(9) . .
C7 Sn1 N2 94.01(13) . .
C13 Sn1 N2 93.35(13) . .
O5 Sn1 N2 71.47(10) . .
O2 Sn1 N2 152.60(10) . .
C7 Sn1 N1 88.55(13) . .
C13 Sn1 N1 93.26(13) . .
O5 Sn1 N1 153.48(10) . .
O2 Sn1 N1 70.54(10) . .
N2 Sn1 N1 82.10(11) . .
C7 Sn1 O1 87.12(13) . .
C13 Sn1 O1 86.72(12) . .
O5 Sn1 O1 68.55(9) . .
O2 Sn1 O1 67.37(10) . .
N2 Sn1 O1 140.02(10) . .
N1 Sn1 O1 137.85(10) . .
C1 O1 Sn1 121.6(3) . .
C1 O1 H1 107(3) . .
Sn1 O1 H1 117(3) . .
C2 O2 Sn1 120.1(2) . .
C6 O5 Sn1 119.5(2) . .
C3 N1 N2 106.8(3) . 3_655
C3 N1 Sn1 113.5(3) . .
N2 N1 Sn1 139.6(2) 3_655 .
N1 N2 C5 107.9(3) 3_655 .
N1 N2 Sn1 138.3(2) 3_655 .
C5 N2 Sn1 113.6(2) . .
C20 N3 C19 113.9(3) . .
C20 N3 H3A 108.8 . .
C19 N3 H3A 108.8 . .
C20 N3 H3B 108.8 . .
C19 N3 H3B 108.8 . .
H3A N3 H3B 107.7 . .
O1 C1 H1A 109.5 . .
O1 C1 H1B 109.5 . .
H1A C1 H1B 109.5 . .
O1 C1 H1C 109.5 . .
H1A C1 H1C 109.5 . .
H1B C1 H1C 109.5 . .
O3 C2 O2 125.4(4) . .
O3 C2 C3 118.2(4) . .
O2 C2 C3 116.5(3) . .
N1 C3 C4 111.0(3) . .
N1 C3 C2 118.3(3) . .
C4 C3 C2 130.7(4) . .
C5 C4 C3 103.9(4) 3_655 .
C5 C4 H4 128.1 3_655 .
C3 C4 H4 128.1 . .
N2 C5 C4 110.3(3) . 3_655
N2 C5 C6 118.3(3) . .
C4 C5 C6 131.4(4) 3_655 .
O4 C6 O5 123.7(4) . .
O4 C6 C5 119.9(4) . .
O5 C6 C5 116.4(4) . .
C8 C7 C12 118.0(4) . .
C8 C7 Sn1 119.7(3) . .
C12 C7 Sn1 122.2(3) . .
C9 C8 C7 121.0(4) . .
C9 C8 H8 119.5 . .
C7 C8 H8 119.5 . .
C10 C9 C8 119.6(4) . .
C10 C9 H9 120.2 . .
C8 C9 H9 120.2 . .
C9 C10 C11 120.2(4) . .
C9 C10 H10 119.9 . .
C11 C10 H10 119.9 . .
C10 C11 C12 120.4(4) . .
C10 C11 H11 119.8 . .
C12 C11 H11 119.8 . .
C11 C12 C7 120.8(4) . .
C11 C12 H12 119.6 . .
C7 C12 H12 119.6 . .
C14 C13 C18 117.6(4) . .
C14 C13 Sn1 120.7(3) . .
C18 C13 Sn1 121.4(3) . .
C15 C14 C13 121.9(4) . .
C15 C14 H14 119.0 . .
C13 C14 H14 119.0 . .
C14 C15 C16 120.0(4) . .
C14 C15 H15 120.0 . .
C16 C15 H15 120.0 . .
C17 C16 C15 119.2(4) . .
C17 C16 H16 120.4 . .
C15 C16 H16 120.4 . .
C16 C17 C18 120.4(4) . .
C16 C17 H17 119.8 . .
C18 C17 H17 119.8 . .
C17 C18 C13 120.9(4) . .
C17 C18 H18 119.6 . .
C13 C18 H18 119.6 . .
N3 C19 H19A 109.5 . .
N3 C19 H19B 109.5 . .
H19A C19 H19B 109.5 . .
N3 C19 H19C 109.5 . .
H19A C19 H19C 109.5 . .
H19B C19 H19C 109.5 . .
N3 C20 H20A 109.5 . .
N3 C20 H20B 109.5 . .
H20A C20 H20B 109.5 . .
N3 C20 H20C 109.5 . .
H20A C20 H20C 109.5 . .
H20B C20 H20C 109.5 . .

loop_
_geom_bond_atom_site_label_1
_geom_bond_atom_site_label_2
_geom_bond_distance
_geom_bond_site_symmetry_2
Sn1 C7 2.120(4) .
Sn1 C13 2.127(4) .
Sn1 O5 2.270(3) .
Sn1 O2 2.308(3) .
Sn1 N2 2.324(3) .
Sn1 N1 2.367(3) .
Sn1 O1 2.430(3) .
O1 C1 1.440(5) .
O1 H1 0.83(4) .
O2 C2 1.258(5) .
O3 C2 1.253(5) .
O4 C6 1.251(5) .
O5 C6 1.281(5) .
N1 C3 1.359(5) .
N1 N2 1.361(4) 3_655
N2 N1 1.361(4) 3_655
N2 C5 1.363(5) .
N3 C20 1.471(5) .
N3 C19 1.483(5) .
N3 H3A 0.9200 .
N3 H3B 0.9200 .
C1 H1A 0.9800 .
C1 H1B 0.9800 .
C1 H1C 0.9800 .
C2 C3 1.493(5) .
C3 C4 1.384(5) .
C4 C5 1.377(5) 3_655
C4 H4 0.9500 .
C5 C4 1.377(5) 3_655
C5 C6 1.468(5) .
C7 C8 1.398(6) .
C7 C12 1.401(6) .
C8 C9 1.397(6) .
C8 H8 0.9500 .
C9 C10 1.380(6) .
C9 H9 0.9500 .
C10 C11 1.383(6) .
C10 H10 0.9500 .
C11 C12 1.384(6) .
C11 H11 0.9500 .
C12 H12 0.9500 .
C13 C14 1.385(6) .
C13 C18 1.407(6) .
C14 C15 1.378(6) .
C14 H14 0.9500 .
C15 C16 1.397(6) .
C15 H15 0.9500 .
C16 C17 1.385(6) .
C16 H16 0.9500 .
C17 C18 1.387(6) .
C17 H17 0.9500 .
C18 H18 0.9500 .
C19 H19A 0.9800 .
C19 H19B 0.9800 .
C19 H19C 0.9800 .
C20 H20A 0.9800 .
C20 H20B 0.9800 .
C20 H20C 0.9800 .

loop_
_geom_torsion_atom_site_label_1
_geom_torsion_atom_site_label_2
_geom_torsion_atom_site_label_3
_geom_torsion_atom_site_label_4
_geom_torsion
_geom_torsion_site_symmetry_1
_geom_torsion_site_symmetry_4
C7 Sn1 O1 C1 160.2(3) . .
C13 Sn1 O1 C1 -15.7(3) . .
O5 Sn1 O1 C1 -107.6(3) . .
O2 Sn1 O1 C1 72.3(3) . .
N2 Sn1 O1 C1 -107.0(3) . .
N1 Sn1 O1 C1 75.5(3) . .
C7 Sn1 O2 C2 79.8(3) . .
C13 Sn1 O2 C2 -104.3(3) . .
O5 Sn1 O2 C2 168.2(3) . .
N2 Sn1 O2 C2 -13.0(4) . .
N1 Sn1 O2 C2 -9.8(3) . .
O1 Sn1 O2 C2 167.9(3) . .
C7 Sn1 O5 C6 -102.1(3) . .
C13 Sn1 O5 C6 85.1(3) . .
O2 Sn1 O5 C6 171.1(3) . .
N2 Sn1 O5 C6 -8.3(3) . .
N1 Sn1 O5 C6 -13.2(4) . .
O1 Sn1 O5 C6 171.4(3) . .
C7 Sn1 N1 C3 -80.7(3) . .
C13 Sn1 N1 C3 92.1(3) . .
O5 Sn1 N1 C3 -170.2(2) . .
O2 Sn1 N1 C3 6.6(3) . .
N2 Sn1 N1 C3 -175.0(3) . .
O1 Sn1 N1 C3 3.4(3) . .
C7 Sn1 N1 N2 96.4(4) . 3_655
C13 Sn1 N1 N2 -90.7(4) . 3_655
O5 Sn1 N1 N2 6.9(5) . 3_655
O2 Sn1 N1 N2 -176.3(4) . 3_655
N2 Sn1 N1 N2 2.2(4) . 3_655
O1 Sn1 N1 N2 -179.5(3) . 3_655
C7 Sn1 N2 N1 -90.1(4) . 3_655
C13 Sn1 N2 N1 90.7(4) . 3_655
O5 Sn1 N2 N1 -179.9(4) . 3_655
O2 Sn1 N2 N1 1.0(5) . 3_655
N1 Sn1 N2 N1 -2.1(4) . 3_655
O1 Sn1 N2 N1 179.6(3) . 3_655
C7 Sn1 N2 C5 96.3(3) . .
C13 Sn1 N2 C5 -82.9(3) . .
O5 Sn1 N2 C5 6.5(3) . .
O2 Sn1 N2 C5 -172.6(2) . .
N1 Sn1 N2 C5 -175.7(3) . .
O1 Sn1 N2 C5 6.0(4) . .
Sn1 O2 C2 O3 -169.0(3) . .
Sn1 O2 C2 C3 11.0(5) . .
N2 N1 C3 C4 -1.0(5) 3_655 .
Sn1 N1 C3 C4 177.1(3) . .
N2 N1 C3 C2 177.9(3) 3_655 .
Sn1 N1 C3 C2 -4.0(4) . .
O3 C2 C3 N1 175.7(4) . .
O2 C2 C3 N1 -4.3(6) . .
O3 C2 C3 C4 -5.7(7) . .
O2 C2 C3 C4 174.3(4) . .
N1 C3 C4 C5 1.4(5) . 3_655
C2 C3 C4 C5 -177.3(4) . 3_655
N1 N2 C5 C4 -0.7(5) 3_655 3_655
Sn1 N2 C5 C4 174.8(3) . 3_655
N1 N2 C5 C6 179.5(3) 3_655 .
Sn1 N2 C5 C6 -5.0(5) . .
Sn1 O5 C6 O4 -169.9(3) . .
Sn1 O5 C6 C5 8.5(5) . .
N2 C5 C6 O4 176.4(4) . .
C4 C5 C6 O4 -3.4(7) 3_655 .
N2 C5 C6 O5 -2.0(6) . .
C4 C5 C6 O5 178.2(4) 3_655 .
C13 Sn1 C7 C8 -158.4(10) . .
O5 Sn1 C7 C8 99.3(3) . .
O2 Sn1 C7 C8 -124.7(3) . .
N2 Sn1 C7 C8 27.8(3) . .
N1 Sn1 C7 C8 -54.1(3) . .
O1 Sn1 C7 C8 167.8(3) . .
C13 Sn1 C7 C12 19.4(13) . .
O5 Sn1 C7 C12 -82.9(3) . .
O2 Sn1 C7 C12 53.1(3) . .
N2 Sn1 C7 C12 -154.4(3) . .
N1 Sn1 C7 C12 123.7(3) . .
O1 Sn1 C7 C12 -14.4(3) . .
C12 C7 C8 C9 0.0(6) . .
Sn1 C7 C8 C9 177.9(3) . .
C7 C8 C9 C10 -0.5(6) . .
C8 C9 C10 C11 0.8(7) . .
C9 C10 C11 C12 -0.7(7) . .
C10 C11 C12 C7 0.3(6) . .
C8 C7 C12 C11 0.1(6) . .
Sn1 C7 C12 C11 -177.8(3) . .
C7 Sn1 C13 C14 78.7(12) . .
O5 Sn1 C13 C14 -179.0(3) . .
O2 Sn1 C13 C14 45.0(3) . .
N2 Sn1 C13 C14 -107.5(3) . .
N1 Sn1 C13 C14 -25.3(3) . .
O1 Sn1 C13 C14 112.5(3) . .
C7 Sn1 C13 C18 -95.8(12) . .
O5 Sn1 C13 C18 6.4(3) . .
O2 Sn1 C13 C18 -129.5(3) . .
N2 Sn1 C13 C18 77.9(3) . .
N1 Sn1 C13 C18 160.2(3) . .
O1 Sn1 C13 C18 -62.1(3) . .
C18 C13 C14 C15 0.0(6) . .
Sn1 C13 C14 C15 -174.7(3) . .
C13 C14 C15 C16 0.7(7) . .
C14 C15 C16 C17 -1.0(7) . .
C15 C16 C17 C18 0.5(7) . .
C16 C17 C18 C13 0.3(6) . .
C14 C13 C18 C17 -0.5(6) . .
Sn1 C13 C18 C17 174.2(3) . .
